data_7010102
loop_
_publ_author_name
'Bera, Jitendra K.'
'Lau, Sophia S.'
'Fanwick, Phillip E.'
'Walton, Richard A.'

_publ_section_title
;
 Reactions of the dirhenium(III,III) complex
 cis-Re2(\m-O2CMe)2Cl4(H2O)2 that lead to the dirhenium(III,II)
 complexes Re2(\m-O2CMe)Cl4(PR3)2 and tetrarheniumcyclodiyne clusters
 of the type Re4(\m-O)4Cl4(PR3)4
;
_journal_issue 23
_journal_name_full 'Journal of the Chemical Society, Dalton Transactions'
_journal_page_first 4277
_journal_paper_doi 10.1039/b005975g
_journal_year 2000
_chemical_formula_sum 'C44 H45 Cl4 O2 P2 Re2'
_chemical_formula_weight 1182.01
_chemical_name_systematic ' ?'
_space_group_IT_number 2
_symmetry_cell_setting triclinic
_symmetry_space_group_name_Hall '-P 1'
_symmetry_space_group_name_H-M 'P -1'
_atom_type_scat_source 'International Tables for Crystallography (Vol C)'
_cell_angle_alpha 69.437(3)
_cell_angle_beta 76.902(4)
_cell_angle_gamma 69.586(3)
_cell_formula_units_Z 2
_cell_length_a 9.8942(5)
_cell_length_b 13.5625(9)
_cell_length_c 18.4975(12)
_cell_measurement_reflns_used 17466
_cell_measurement_temperature 173
_cell_measurement_theta_max 27
_cell_measurement_theta_min 4
_cell_volume 2162.7(2)
_computing_cell_refinement DENZO/SCALEPACK_(Otwinowski,_1996)
_computing_data_collection Collect_(Nonius,_1998)
_computing_data_reduction DENZO/SCALEPACK_(Otwinowski,_1996)
_computing_molecular_graphics
;
    ORTEP (Johnson, 1976)
    Xtal_GX (Hall, 1995)
    PLUTON (Spek, 1991)
;
_computing_publication_material CIF_VAX_MolEN_(Fair,_1990)
_computing_structure_refinement SHELX97_(Sheldrick,_1997)
_computing_structure_solution PATTY_(DIRDIF92,_Beurskins,_1992)
_diffrn_ambient_temperature 173
_diffrn_radiation_type MO-K\a
_diffrn_radiation_wavelength 0.71073
_diffrn_reflns_av_R_equivalents 0.063
_diffrn_reflns_limit_h_max 12
_diffrn_reflns_limit_h_min -12
_diffrn_reflns_limit_k_max 17
_diffrn_reflns_limit_k_min -17
_diffrn_reflns_limit_l_max 23
_diffrn_reflns_limit_l_min -23
_diffrn_reflns_number 17466
_diffrn_reflns_theta_max 27.45
_diffrn_reflns_theta_min 4.02
_exptl_absorpt_coefficient_mu 6.027
_exptl_absorpt_correction_T_max 0.8390
_exptl_absorpt_correction_T_min 0.4970
_exptl_absorpt_correction_type refined_empirical_(Spek,_1997
_exptl_crystal_colour brown
_exptl_crystal_density_diffrn 1.82
_exptl_crystal_description plate
_exptl_crystal_F_000 1146
_exptl_crystal_size_max 0.22
_exptl_crystal_size_mid 0.13
_exptl_crystal_size_min 0.06
_refine_diff_density_max 0.97
_refine_diff_density_min -1.16
_refine_ls_d_res_high 0.77
_refine_ls_extinction_coef 0.23E-02
_refine_ls_extinction_method SHELXL97_(Sheldrick_1997)
_refine_ls_goodness_of_fit_ref 0.998
_refine_ls_hydrogen_treatment H_atoms_riding
_refine_ls_matrix_type full
_refine_ls_number_parameters 489
_refine_ls_number_reflns 9082
_refine_ls_number_restraints 0
_refine_ls_R_factor_gt 0.041
_refine_ls_shift/su_max 0.002
_refine_ls_structure_factor_coef Fsqd
_refine_ls_weighting_details 'w=1/[\s^2^(Fo^2^)+(0.0361P)^2^+0.0000P] where P=(Fo^2^+2Fc^2^)/3'
_refine_ls_weighting_scheme calc
_refine_ls_wR_factor_ref 0.099
_reflns_number_gt 5846
_reflns_number_total 9088
_reflns_threshold_expression >2.0\s(I)
_cod_data_source_file b005975g.txt
_cod_data_source_block J0150P
_cod_depositor_comments
;
The following automatic conversions were performed:
'_refine_ls_weighting_scheme' value 'calc ' changed to 'calc' according to
'/home/saulius/struct/CIF-dictionaries/cif_core.dic' dictionary named
'cif_core.dic' version 2.4.1 from 2010-06-29.

Automatic conversion script
Id: cif_fix_enum 1527 2010-12-29 10:47:43Z saulius 
;
_cod_original_cell_volume 2162.7(3)
_cod_original_sg_symbol_H-M 'p -1'
_cod_database_code 7010102

loop_
_symmetry_equiv_pos_as_xyz
'x, y, z'
'-x, -y, -z'

loop_
_atom_site_aniso_label
_atom_site_aniso_U_11
_atom_site_aniso_U_22
_atom_site_aniso_U_33
_atom_site_aniso_U_12
_atom_site_aniso_U_13
_atom_site_aniso_U_23
Re1 0.01950(17) 0.01946(18) 0.02022(18) -0.00642(13) -0.00272(13) -0.00668(13)
Re2 0.02034(17) 0.01879(18) 0.01851(18) -0.00506(13) -0.00295(13) -0.00469(13)
Cl11 0.0314(11) 0.0292(11) 0.0279(11) -0.0114(9) -0.0078(9) -0.0114(9)
Cl12 0.0250(10) 0.0268(11) 0.0238(10) -0.0080(8) -0.0007(8) -0.0061(8)
Cl21 0.0221(9) 0.0277(11) 0.0288(11) -0.0109(8) -0.0040(8) -0.0051(9)
Cl22 0.0350(11) 0.0287(11) 0.0194(10) -0.0061(9) -0.0003(8) -0.0036(8)
P1 0.0185(10) 0.0189(11) 0.0264(11) -0.0042(8) -0.0032(9) -0.0079(9)
P2 0.0197(10) 0.0184(10) 0.0193(10) -0.0055(8) -0.0051(8) -0.0049(8)
O1 0.023(3) 0.026(3) 0.027(3) -0.008(2) -0.007(2) -0.011(3)
O2 0.025(3) 0.026(3) 0.028(3) -0.007(2) -0.012(3) -0.007(3)
C1 0.024(4) 0.020(4) 0.023(4) -0.007(3) -0.005(3) -0.005(3)
C2 0.048(6) 0.042(6) 0.040(6) -0.012(5) -0.011(5) -0.018(5)
C110 0.024(4) 0.022(4) 0.034(5) -0.002(3) 0.000(4) -0.018(4)
C111 0.017(4) 0.028(5) 0.034(5) -0.002(3) 0.002(3) -0.021(4)
C112 0.023(4) 0.033(5) 0.025(4) -0.003(4) -0.002(3) -0.013(4)
C113 0.033(5) 0.038(5) 0.025(5) -0.013(4) 0.010(4) -0.012(4)
C114 0.028(5) 0.051(6) 0.042(6) -0.021(4) 0.009(4) -0.026(5)
C115 0.032(5) 0.074(8) 0.033(5) -0.027(5) 0.011(4) -0.023(5)
C116 0.032(5) 0.044(6) 0.025(5) -0.012(4) -0.007(4) -0.003(4)
C120 0.021(4) 0.031(5) 0.027(4) -0.008(4) 0.001(3) -0.011(4)
C121 0.022(4) 0.027(5) 0.029(5) -0.009(3) -0.003(4) -0.003(4)
C122 0.027(5) 0.045(6) 0.038(5) -0.010(4) -0.008(4) -0.002(5)
C123 0.031(5) 0.043(6) 0.056(7) -0.007(4) -0.015(5) 0.008(5)
C124 0.035(5) 0.046(6) 0.053(7) -0.016(5) -0.025(5) 0.021(5)
C125 0.040(6) 0.061(7) 0.026(5) -0.026(5) -0.015(4) 0.008(5)
C126 0.031(5) 0.037(5) 0.025(5) -0.007(4) -0.002(4) -0.004(4)
C130 0.023(4) 0.027(5) 0.029(5) -0.012(4) 0.001(4) -0.006(4)
C131 0.023(4) 0.023(4) 0.030(5) -0.011(3) 0.001(3) -0.010(4)
C132 0.046(6) 0.028(5) 0.035(5) -0.019(4) -0.007(4) -0.006(4)
C133 0.063(6) 0.047(6) 0.028(5) -0.031(5) 0.001(5) -0.016(5)
C134 0.052(6) 0.036(6) 0.060(7) -0.012(5) -0.005(5) -0.024(5)
C135 0.061(7) 0.020(5) 0.042(6) -0.006(5) -0.011(5) -0.001(4)
C136 0.041(5) 0.042(6) 0.030(5) -0.023(4) -0.003(4) -0.009(4)
C210 0.021(4) 0.028(5) 0.024(4) -0.006(3) -0.004(3) -0.011(4)
C211 0.019(4) 0.018(4) 0.029(4) -0.003(3) -0.008(3) -0.007(3)
C212 0.026(4) 0.024(4) 0.026(4) -0.011(4) 0.001(4) -0.005(4)
C213 0.022(4) 0.019(4) 0.042(5) -0.001(3) -0.005(4) -0.008(4)
C214 0.024(4) 0.021(4) 0.030(5) -0.008(3) -0.011(4) 0.004(4)
C215 0.030(4) 0.030(5) 0.023(4) -0.015(4) -0.003(4) -0.005(4)
C216 0.020(4) 0.022(4) 0.026(4) -0.010(3) 0.001(3) -0.008(3)
C220 0.021(4) 0.027(4) 0.022(4) -0.009(3) -0.003(3) -0.006(3)
C221 0.017(4) 0.025(4) 0.021(4) -0.004(3) -0.009(3) -0.006(3)
C222 0.034(5) 0.023(4) 0.031(5) -0.014(4) -0.010(4) -0.005(4)
C223 0.022(4) 0.044(6) 0.038(5) -0.018(4) -0.001(4) -0.009(4)
C224 0.019(4) 0.029(5) 0.043(5) 0.003(4) -0.014(4) -0.002(4)
C225 0.026(5) 0.029(5) 0.060(6) -0.001(4) -0.022(5) -0.009(5)
C226 0.025(4) 0.032(5) 0.036(5) -0.013(4) -0.010(4) -0.002(4)
C230 0.026(4) 0.019(4) 0.030(5) -0.004(3) 0.001(4) -0.006(4)
C231 0.019(4) 0.033(5) 0.019(4) 0.002(4) 0.001(3) -0.005(4)
C232 0.043(6) 0.059(7) 0.031(5) -0.028(5) 0.008(4) -0.021(5)
C233 0.056(7) 0.104(10) 0.053(7) -0.046(7) 0.018(6) -0.051(8)
C234 0.058(7) 0.067(8) 0.040(7) 0.018(6) -0.011(6) -0.025(6)
C235 0.112(10) 0.035(6) 0.023(5) 0.002(7) 0.001(6) -0.011(5)
C236 0.063(7) 0.025(5) 0.037(6) -0.006(5) -0.008(5) -0.015(4)

loop_
_atom_site_label
_atom_site_fract_x
_atom_site_fract_y
_atom_site_fract_z
_atom_site_U_iso_or_equiv
_atom_site_thermal_displace_type
_atom_site_calc_flag
Re1 0.18756(3) 0.34486(2) 0.201680(17) 0.01926(12) Uani ?
Re2 0.01020(3) 0.40935(2) 0.285803(17) 0.01955(12) Uani ?
Cl11 0.0862(2) 0.27402(17) 0.13517(12) 0.0273(7) Uani ?
Cl12 0.2233(2) 0.47848(16) 0.08116(11) 0.0259(7) Uani ?
Cl21 -0.1901(2) 0.36527(16) 0.27167(12) 0.0260(7) Uani ?
Cl22 -0.0024(2) 0.29454(17) 0.41593(11) 0.0301(7) Uani ?
P1 0.2555(2) 0.15813(17) 0.28864(12) 0.0212(7) Uani ?
P2 -0.0907(2) 0.58511(16) 0.19524(11) 0.0189(7) Uani ?
O1 0.3334(5) 0.3878(4) 0.2409(3) 0.024(2) Uani ?
O2 0.1537(6) 0.4636(4) 0.3204(3) 0.025(2) Uani ?
C1 0.2866(8) 0.4382(6) 0.2920(5) 0.022(3) Uani ?
C2 0.3926(10) 0.4675(8) 0.3173(5) 0.041(4) Uani ?
H2A 0.3916 0.5419 0.2882 0.0530 Uiso calc
H2B 0.4877 0.4185 0.3088 0.0530 Uiso calc
H2C 0.3686 0.4615 0.3717 0.0530 Uiso calc
C110 0.3958(8) 0.0771(7) 0.2304(5) 0.026(3) Uani ?
H11A 0.4359 0.0028 0.2631 0.0340 Uiso calc
H11B 0.3535 0.0728 0.1895 0.0340 Uiso calc
C111 0.5146(8) 0.1319(7) 0.1950(5) 0.025(3) Uani ?
C112 0.4975(9) 0.2226(7) 0.1292(5) 0.027(3) Uani ?
H112 0.4171 0.2435 0.1031 0.0360 Uiso calc
C113 0.5956(9) 0.2829(8) 0.1008(5) 0.033(3) Uani ?
H113 0.5824 0.3424 0.0558 0.0430 Uiso calc
C114 0.7132(9) 0.2538(8) 0.1400(5) 0.037(4) Uani ?
H114 0.7771 0.2962 0.1225 0.0480 Uiso calc
C115 0.7383(10) 0.1607(9) 0.2063(5) 0.044(4) Uani ?
H115 0.8197 0.1397 0.2316 0.0570 Uiso calc
C116 0.6388(9) 0.1016(8) 0.2327(5) 0.035(4) Uani ?
H116 0.6538 0.0402 0.2765 0.0450 Uiso calc
C120 0.3432(8) 0.1371(7) 0.3721(5) 0.026(3) Uani ?
H12A 0.4416 0.1411 0.3537 0.0350 Uiso calc
H12B 0.2919 0.1972 0.3942 0.0350 Uiso calc
C121 0.3493(8) 0.0289(7) 0.4362(5) 0.027(3) Uani ?
C122 0.4558(9) -0.0691(8) 0.4327(6) 0.039(4) Uani ?
H122 0.5281 -0.0688 0.3906 0.0500 Uiso calc
C123 0.4562(10) -0.1650(9) 0.4895(6) 0.049(4) Uani ?
H123 0.5253 -0.2304 0.4848 0.0630 Uiso calc
C124 0.3533(10) -0.1662(9) 0.5552(6) 0.050(4) Uani ?
H124 0.3549 -0.2322 0.5943 0.0650 Uiso calc
C125 0.2514(10) -0.0719(9) 0.5621(5) 0.043(4) Uani ?
H125 0.1841 -0.0726 0.6063 0.0560 Uiso calc
C126 0.2478(9) 0.0264(8) 0.5026(5) 0.034(3) Uani ?
H126 0.1770 0.0911 0.5072 0.0430 Uiso calc
C130 0.1062(8) 0.0944(7) 0.3256(5) 0.026(3) Uani ?
H13A 0.0781 0.0910 0.3799 0.0340 Uiso calc
H13B 0.0235 0.1434 0.2981 0.0340 Uiso calc
C131 0.1333(8) -0.0192(7) 0.3195(5) 0.024(3) Uani ?
C132 0.1309(10) -0.0356(7) 0.2497(5) 0.035(4) Uani ?
H132 0.1181 0.0240 0.2047 0.0460 Uiso calc
C133 0.1473(11) -0.1380(8) 0.2466(5) 0.042(4) Uani ?
H133 0.1411 -0.1470 0.2000 0.0540 Uiso calc
C134 0.1730(11) -0.2287(8) 0.3116(6) 0.047(4) Uani ?
H134 0.1882 -0.2989 0.3086 0.0610 Uiso calc
C135 0.1758(11) -0.2139(8) 0.3806(6) 0.044(4) Uani ?
H135 0.1907 -0.2745 0.4248 0.0570 Uiso calc
C136 0.1569(9) -0.1105(8) 0.3860(5) 0.035(4) Uani ?
H136 0.1600 -0.1019 0.4333 0.0460 Uiso calc
C210 0.0165(8) 0.6819(6) 0.1685(5) 0.024(3) Uani ?
H21A 0.0167 0.7010 0.2143 0.0310 Uiso calc
H21B 0.1161 0.6450 0.1521 0.0310 Uiso calc
C211 -0.0371(8) 0.7862(6) 0.1049(5) 0.022(3) Uani ?
C212 -0.1393(8) 0.8794(6) 0.1211(5) 0.026(3) Uani ?
H212 -0.1694 0.8796 0.1725 0.0330 Uiso calc
C213 -0.1970(8) 0.9728(7) 0.0609(5) 0.029(3) Uani ?
H213 -0.2682 1.0332 0.0725 0.0380 Uiso calc
C214 -0.1493(8) 0.9751(7) -0.0140(5) 0.027(3) Uani ?
H214 -0.1878 1.0373 -0.0538 0.0350 Uiso calc
C215 -0.0444(8) 0.8864(7) -0.0318(5) 0.027(3) Uani ?
H215 -0.0115 0.8892 -0.0835 0.0350 Uiso calc
C216 0.0138(8) 0.7905(7) 0.0284(4) 0.022(3) Uani ?
H216 0.0859 0.7309 0.0163 0.0290 Uiso calc
C220 -0.1411(8) 0.5821(7) 0.1063(4) 0.023(3) Uani ?
H22A -0.0828 0.6173 0.0617 0.0300 Uiso calc
H22B -0.1179 0.5060 0.1075 0.0300 Uiso calc
C221 -0.3015(8) 0.6394(6) 0.0957(4) 0.021(3) Uani ?
C222 -0.3976(9) 0.5733(7) 0.1170(5) 0.028(3) Uani ?
H222 -0.3631 0.4969 0.1361 0.0360 Uiso calc
C223 -0.5426(9) 0.6252(8) 0.1087(5) 0.034(3) Uani ?
H223 -0.6058 0.5826 0.1234 0.0440 Uiso calc
C224 -0.5973(9) 0.7379(7) 0.0795(5) 0.034(3) Uani ?
H224 -0.6953 0.7712 0.0735 0.0440 Uiso calc
C225 -0.5008(9) 0.8006(8) 0.0591(6) 0.039(4) Uani ?
H225 -0.5357 0.8770 0.0405 0.0500 Uiso calc
C226 -0.3563(9) 0.7517(7) 0.0659(5) 0.031(3) Uani ?
H226 -0.2938 0.7951 0.0501 0.0410 Uiso calc
C230 -0.2596(8) 0.6517(7) 0.2473(5) 0.027(3) Uani ?
H23A -0.2925 0.7293 0.2187 0.0350 Uiso calc
H23B -0.3339 0.6188 0.2499 0.0350 Uiso calc
C231 -0.2391(8) 0.6400(7) 0.3297(5) 0.028(3) Uani ?
C232 -0.1863(10) 0.7104(9) 0.3466(5) 0.041(4) Uani ?
H232 -0.1699 0.7718 0.3072 0.0530 Uiso calc
C233 -0.1580(11) 0.6919(12) 0.4196(7) 0.061(6) Uani ?
H233 -0.1224 0.7410 0.4287 0.0790 Uiso calc
C234 -0.1797(12) 0.6045(11) 0.4793(7) 0.062(5) Uani ?
H234 -0.1546 0.5904 0.5282 0.0800 Uiso calc
C235 -0.2417(14) 0.5360(9) 0.4645(6) 0.064(5) Uani ?
H235 -0.2655 0.4787 0.5054 0.0840 Uiso calc
C236 -0.2677(11) 0.5521(8) 0.3912(5) 0.042(4) Uani ?
H236 -0.3049 0.5038 0.3823 0.0540 Uiso calc

loop_
_geom_angle_atom_site_label_1
_geom_angle_atom_site_label_2
_geom_angle_atom_site_label_3
_geom_angle
_geom_angle_publ_flag
O(1) Re(1) Re(2) 90.61(15) ?
O(1) Re(1) Cl(11) 162.80(16) ?
Re(2) Re(1) Cl(11) 106.53(5) ?
O(1) Re(1) Cl(12) 86.87(15) ?
Re(2) Re(1) Cl(12) 114.60(5) ?
Cl(11) Re(1) Cl(12) 87.21(7) ?
O(1) Re(1) P(1) 91.77(15) ?
Re(2) Re(1) P(1) 94.57(5) ?
Cl(11) Re(1) P(1) 85.58(7) ?
Cl(12) Re(1) P(1) 150.80(7) ?
O(2) Re(2) Re(1) 89.70(16) ?
O(2) Re(2) Cl(21) 165.74(16) ?
Re(1) Re(2) Cl(21) 104.54(5) ?
O(2) Re(2) Cl(22) 84.91(16) ?
Re(1) Re(2) Cl(22) 117.28(5) ?
Cl(21) Re(2) Cl(22) 87.79(7) ?
O(2) Re(2) P(2) 94.41(15) ?
Re(1) Re(2) P(2) 96.12(5) ?
Cl(21) Re(2) P(2) 84.97(7) ?
Cl(22) Re(2) P(2) 146.56(7) ?
C(120) P(1) C(110) 104.3(4) ?
C(120) P(1) C(130) 107.5(4) ?
C(110) P(1) C(130) 108.0(4) ?
C(120) P(1) Re(1) 116.4(3) ?
C(110) P(1) Re(1) 105.3(3) ?
C(130) P(1) Re(1) 114.6(3) ?
C(230) P(2) C(210) 103.6(4) ?
C(230) P(2) C(220) 106.2(4) ?
C(210) P(2) C(220) 109.0(4) ?
C(230) P(2) Re(2) 105.7(3) ?
C(210) P(2) Re(2) 114.8(2) ?
C(220) P(2) Re(2) 116.4(3) ?
C(1) O(1) Re(1) 118.7(5) ?
C(1) O(2) Re(2) 117.9(5) ?
O(1) C(1) O(2) 122.8(7) ?
O(1) C(1) C(2) 116.8(7) ?
O(2) C(1) C(2) 120.4(8) ?
C(111) C(110) P(1) 109.0(5) ?
C(112) C(111) C(116) 117.4(8) ?
C(112) C(111) C(110) 120.8(7) ?
C(116) C(111) C(110) 121.4(8) ?
C(113) C(112) C(111) 122.3(8) ?
C(114) C(113) C(112) 119.2(8) ?
C(113) C(114) C(115) 121.1(8) ?
C(116) C(115) C(114) 118.2(9) ?
C(115) C(116) C(111) 121.7(9) ?
C(121) C(120) P(1) 115.4(6) ?
C(122) C(121) C(126) 117.7(8) ?
C(122) C(121) C(120) 122.4(8) ?
C(126) C(121) C(120) 119.8(8) ?
C(123) C(122) C(121) 121.1(9) ?
C(122) C(123) C(124) 120.3(10) ?
C(125) C(124) C(123) 120.3(9) ?
C(124) C(125) C(126) 119.6(9) ?
C(125) C(126) C(121) 120.8(9) ?
C(131) C(130) P(1) 118.1(6) ?
C(132) C(131) C(136) 118.7(8) ?
C(132) C(131) C(130) 121.7(7) ?
C(136) C(131) C(130) 119.6(8) ?
C(133) C(132) C(131) 120.6(8) ?
C(132) C(133) C(134) 120.9(9) ?
C(135) C(134) C(133) 119.0(9) ?
C(134) C(135) C(136) 121.5(9) ?
C(135) C(136) C(131) 119.2(8) ?
C(211) C(210) P(2) 114.6(5) ?
C(216) C(211) C(212) 118.6(7) ?
C(216) C(211) C(210) 119.7(7) ?
C(212) C(211) C(210) 121.7(7) ?
C(211) C(212) C(213) 120.8(8) ?
C(214) C(213) C(212) 120.0(8) ?
C(213) C(214) C(215) 120.5(8) ?
C(214) C(215) C(216) 120.3(8) ?
C(211) C(216) C(215) 119.6(8) ?
C(221) C(220) P(2) 113.9(5) ?
C(226) C(221) C(222) 118.9(7) ?
C(226) C(221) C(220) 122.5(7) ?
C(222) C(221) C(220) 118.6(7) ?
C(223) C(222) C(221) 118.5(8) ?
C(222) C(223) C(224) 122.4(8) ?
C(223) C(224) C(225) 117.9(8) ?
C(226) C(225) C(224) 121.2(8) ?
C(225) C(226) C(221) 121.1(8) ?
C(231) C(230) P(2) 111.7(5) ?
C(232) C(231) C(236) 117.1(8) ?
C(232) C(231) C(230) 123.2(8) ?
C(236) C(231) C(230) 119.6(8) ?
C(233) C(232) C(231) 121.4(10) ?
C(234) C(233) C(232) 122.2(11) ?
C(233) C(234) C(235) 117.3(10) ?
C(236) C(235) C(234) 121.0(11) ?
C(235) C(236) C(231) 120.7(10) ?

loop_
_geom_bond_atom_site_label_1
_geom_bond_atom_site_label_2
_geom_bond_distance
_geom_bond_publ_flag
Re(1) O(1) 2.076(5) ?
Re(1) Re(2) 2.2166(4) ?
Re(1) Cl(11) 2.3462(18) ?
Re(1) Cl(12) 2.3730(19) ?
Re(1) P(1) 2.428(2) ?
Re(2) O(2) 2.106(5) ?
Re(2) Cl(21) 2.3508(18) ?
Re(2) Cl(22) 2.3666(19) ?
Re(2) P(2) 2.4036(19) ?
P(1) C(120) 1.828(8) ?
P(1) C(110) 1.841(8) ?
P(1) C(130) 1.848(7) ?
P(2) C(230) 1.834(8) ?
P(2) C(210) 1.835(8) ?
P(2) C(220) 1.841(8) ?
O(1) C(1) 1.269(9) ?
O(2) C(1) 1.274(9) ?
C(1) C(2) 1.457(11) ?
C(110) C(111) 1.511(11) ?
C(111) C(112) 1.385(11) ?
C(111) C(116) 1.414(11) ?
C(112) C(113) 1.382(11) ?
C(113) C(114) 1.377(12) ?
C(114) C(115) 1.412(13) ?
C(115) C(116) 1.382(12) ?
C(120) C(121) 1.520(11) ?
C(121) C(122) 1.390(12) ?
C(121) C(126) 1.399(11) ?
C(122) C(123) 1.355(13) ?
C(123) C(124) 1.396(14) ?
C(124) C(125) 1.351(14) ?
C(125) C(126) 1.394(12) ?
C(130) C(131) 1.509(11) ?
C(131) C(132) 1.391(12) ?
C(131) C(136) 1.400(11) ?
C(132) C(133) 1.362(12) ?
C(133) C(134) 1.381(13) ?
C(134) C(135) 1.366(13) ?
C(135) C(136) 1.385(13) ?
C(210) C(211) 1.502(10) ?
C(211) C(216) 1.379(11) ?
C(211) C(212) 1.395(11) ?
C(212) C(213) 1.401(11) ?
C(213) C(214) 1.351(12) ?
C(214) C(215) 1.373(11) ?
C(215) C(216) 1.419(11) ?
C(220) C(221) 1.528(10) ?
C(221) C(226) 1.374(11) ?
C(221) C(222) 1.428(10) ?
C(222) C(223) 1.377(11) ?
C(223) C(224) 1.377(12) ?
C(224) C(225) 1.399(12) ?
C(225) C(226) 1.364(11) ?
C(230) C(231) 1.530(11) ?
C(231) C(232) 1.383(12) ?
C(231) C(236) 1.390(12) ?
C(232) C(233) 1.359(14) ?
C(233) C(234) 1.349(16) ?
C(234) C(235) 1.402(17) ?
C(235) C(236) 1.365(13) ?
